data_4342492
loop_
_publ_author_name
'Rajput, Gunjan'
'Yadav, Manoj Kumar'
'Drew, Michael G. B.'
'Singh, Nanhai'

_publ_section_title
;
 Impact of Ligand Framework on the Crystal Structures and Luminescent
 Properties of Cu(I) and Ag(I) Clusters and a Coordination Polymer Derived
 from Thiolate/Iodide/dppm Ligands.
;
_journal_issue 6
_journal_name_full 'Inorganic chemistry'
_journal_page_first 2572
_journal_page_last 2579
_journal_paper_doi 10.1021/ic502688h
_journal_volume 54
_journal_year 2015
_chemical_formula_sum 'C3 H6 Cu I S3'
_chemical_formula_weight 328.70
_chemical_name_systematic
;
 ?
;
_space_group_IT_number 2
_symmetry_cell_setting triclinic
_symmetry_space_group_name_Hall '-P 1'
_symmetry_space_group_name_H-M 'P -1'
_atom_sites_solution_hydrogens geom
_atom_sites_solution_primary direct
_atom_sites_solution_secondary difmap
_audit_creation_method SHELXL-97
_cell_angle_alpha 79.511(11)
_cell_angle_beta 79.461(9)
_cell_angle_gamma 79.925(10)
_cell_formula_units_Z 2
_cell_length_a 4.1980(9)
_cell_length_b 9.9115(14)
_cell_length_c 10.8971(13)
_cell_measurement_reflns_used 3342
_cell_measurement_temperature 293(2)
_cell_measurement_theta_max 27.50
_cell_measurement_theta_min 3.85
_cell_volume 433.58(12)
_computing_cell_refinement 'Crysalis, Oxford Diffraction'
_computing_data_collection 'Crysalis, Oxford Diffraction'
_computing_data_reduction 'Crysalis, Oxford Diffraction'
_computing_molecular_graphics PLATON(Spek,2004)
_computing_structure_refinement 'SHELXL-97 (Sheldrick, 1997)'
_computing_structure_solution 'SHELXS-97 (Sheldrick, 1997)'
_diffrn_ambient_temperature 293(2)
_diffrn_measured_fraction_theta_full 0.955
_diffrn_measured_fraction_theta_max 0.955
_diffrn_measurement_device 'Oxford Diffaction X-Calibur System'
_diffrn_measurement_method '321 frames, counting time 10 s.'
_diffrn_radiation_monochromator graphite
_diffrn_radiation_source 'fine-focus sealed tube'
_diffrn_radiation_type MoK\a
_diffrn_radiation_wavelength 0.71073
_diffrn_reflns_av_R_equivalents 0.0282
_diffrn_reflns_av_sigmaI/netI 0.0529
_diffrn_reflns_limit_h_max 5
_diffrn_reflns_limit_h_min -5
_diffrn_reflns_limit_k_max 12
_diffrn_reflns_limit_k_min -12
_diffrn_reflns_limit_l_max 7
_diffrn_reflns_limit_l_min -13
_diffrn_reflns_number 3342
_diffrn_reflns_theta_full 27.50
_diffrn_reflns_theta_max 27.50
_diffrn_reflns_theta_min 3.85
_diffrn_standards_decay_% n/a
_diffrn_standards_interval_count n/a
_diffrn_standards_interval_time n/a
_diffrn_standards_number n/a
_exptl_absorpt_coefficient_mu 6.709
_exptl_absorpt_correction_T_max 1.000
_exptl_absorpt_correction_T_min 0.811
_exptl_absorpt_correction_type empirical
_exptl_absorpt_process_details 'ABSPACK, Oxford Diffraction Ltd'
_exptl_crystal_colour orange
_exptl_crystal_density_diffrn 2.518
_exptl_crystal_density_method 'not measured'
_exptl_crystal_description needle
_exptl_crystal_F_000 308
_exptl_crystal_size_max 0.19
_exptl_crystal_size_mid 0.03
_exptl_crystal_size_min 0.03
_refine_diff_density_max 2.024
_refine_diff_density_min -1.356
_refine_diff_density_rms 0.201
_refine_ls_extinction_method none
_refine_ls_goodness_of_fit_ref 1.045
_refine_ls_hydrogen_treatment constr
_refine_ls_matrix_type full
_refine_ls_number_parameters 75
_refine_ls_number_reflns 1901
_refine_ls_number_restraints 0
_refine_ls_restrained_S_all 1.045
_refine_ls_R_factor_all 0.0520
_refine_ls_R_factor_gt 0.0440
_refine_ls_shift/su_max 0.000
_refine_ls_shift/su_mean 0.000
_refine_ls_structure_factor_coef Fsqd
_refine_ls_weighting_details 'calc w=1/[\s^2^(Fo^2^)+(0.0574P)^2^+0.0000P] where P=(Fo^2^+2Fc^2^)/3'
_refine_ls_weighting_scheme calc
_refine_ls_wR_factor_gt 0.1036
_refine_ls_wR_factor_ref 0.1136
_reflns_number_gt 1639
_reflns_number_total 1901
_reflns_threshold_expression >2sigma(I)
_cod_data_source_file ic502688h_si_004.cif
_cod_data_source_block 3
_cod_depositor_comments 'Adding full bibliography for 4342490--4342492.cif.'
_cod_original_sg_symbol_H-M P-1
_cod_database_code 4342492

loop_
_symmetry_equiv_pos_as_xyz
'x, y, z'
'-x, -y, -z'

loop_
_atom_site_label
_atom_site_type_symbol
_atom_site_fract_x
_atom_site_fract_y
_atom_site_fract_z
_atom_site_U_iso_or_equiv
_atom_site_adp_type
_atom_site_occupancy
_atom_site_symmetry_multiplicity
_atom_site_calc_flag
_atom_site_refinement_flags
C13 C -0.0922(14) 0.1949(6) 0.2401(6) 0.0319(13) Uani 1 1 d .
C15 C 0.143(2) 0.2593(10) -0.0186(8) 0.070(3) Uani 1 1 d .
H15A H 0.2936 0.1744 -0.0111 0.105 Uiso 1 1 calc R
H15B H 0.2378 0.3261 -0.0841 0.105 Uiso 1 1 calc R
H15C H -0.0571 0.2420 -0.0395 0.105 Uiso 1 1 calc R
C17 C -0.326(2) -0.0533(7) 0.3283(8) 0.057(2) Uani 1 1 d .
H17A H -0.1787 -0.0750 0.3894 0.086 Uiso 1 1 calc R
H17B H -0.3719 -0.1378 0.3086 0.086 Uiso 1 1 calc R
H17C H -0.5257 -0.0004 0.3623 0.086 Uiso 1 1 calc R
Cu1 Cu -0.1876(2) 0.44157(9) 0.41351(9) 0.0453(3) Uani 1 1 d .
S12 S -0.1905(4) 0.21960(17) 0.38833(18) 0.0432(4) Uani 1 1 d .
S14 S 0.0592(5) 0.32523(19) 0.12798(18) 0.0482(5) Uani 1 1 d .
S16 S -0.1385(5) 0.04638(18) 0.18663(19) 0.0485(5) Uani 1 1 d .
I1 I 0.28238(8) 0.59168(4) 0.32864(4) 0.03423(18) Uani 1 1 d .

loop_
_atom_site_aniso_label
_atom_site_aniso_U_11
_atom_site_aniso_U_22
_atom_site_aniso_U_33
_atom_site_aniso_U_23
_atom_site_aniso_U_13
_atom_site_aniso_U_12
C13 0.036(3) 0.034(3) 0.025(3) -0.003(2) -0.006(3) -0.004(2)
C15 0.078(6) 0.081(6) 0.044(5) 0.006(5) 0.005(4) -0.022(5)
C17 0.078(5) 0.031(3) 0.062(6) -0.004(3) -0.002(4) -0.018(3)
Cu1 0.0496(5) 0.0397(5) 0.0482(6) -0.0092(4) -0.0041(4) -0.0119(4)
S12 0.0625(10) 0.0336(8) 0.0327(9) -0.0065(7) 0.0006(8) -0.0121(7)
S14 0.0665(11) 0.0425(9) 0.0351(10) -0.0039(8) 0.0019(8) -0.0193(8)
S16 0.0659(11) 0.0405(9) 0.0435(11) -0.0149(8) -0.0034(9) -0.0164(8)
I1 0.0346(3) 0.0386(3) 0.0295(3) -0.00218(19) -0.00271(18) -0.01098(18)

loop_
_atom_type_symbol
_atom_type_description
_atom_type_scat_dispersion_real
_atom_type_scat_dispersion_imag
_atom_type_scat_source
C C 0.0033 0.0016 'International Tables Vol C Tables 4.2.6.8 and 6.1.1.4'
H H 0.0000 0.0000 'International Tables Vol C Tables 4.2.6.8 and 6.1.1.4'
N N 0.0061 0.0033 'International Tables Vol C Tables 4.2.6.8 and 6.1.1.4'
O O 0.0106 0.0060 'International Tables Vol C Tables 4.2.6.8 and 6.1.1.4'
S S 0.1246 0.1234 'International Tables Vol C Tables 4.2.6.8 and 6.1.1.4'
Cu Cu 0.3201 1.2651 'International Tables Vol C Tables 4.2.6.8 and 6.1.1.4'
I I -0.4742 1.8119 'International Tables Vol C Tables 4.2.6.8 and 6.1.1.4'

loop_
_geom_angle_atom_site_label_1
_geom_angle_atom_site_label_2
_geom_angle_atom_site_label_3
_geom_angle
_geom_angle_site_symmetry_1
_geom_angle_site_symmetry_3
S12 C13 S14 119.0(4) . .
S12 C13 S16 124.1(3) . .
S14 C13 S16 116.9(4) . .
S12 Cu1 I1 127.50(6) . .
S12 Cu1 I1 106.62(6) . 1_455
I1 Cu1 I1 105.36(3) . 1_455
S12 Cu1 I1 99.12(6) . 2_566
I1 Cu1 I1 107.90(4) . 2_566
I1 Cu1 I1 109.56(3) 1_455 2_566
C13 S12 Cu1 113.0(2) . .
C13 S14 C15 105.8(4) . .
C13 S16 C17 102.3(4) . .
Cu1 I1 Cu1 105.36(3) . 1_655
Cu1 I1 Cu1 72.10(4) . 2_566
Cu1 I1 Cu1 70.44(3) 1_655 2_566

loop_
_geom_bond_atom_site_label_1
_geom_bond_atom_site_label_2
_geom_bond_distance
_geom_bond_site_symmetry_2
C13 S12 1.644(6) .
C13 S14 1.730(6) .
C13 S16 1.732(7) .
C15 S14 1.788(10) .
C17 S16 1.802(8) .
Cu1 S12 2.2684(19) .
Cu1 I1 2.6117(10) .
Cu1 I1 2.6669(11) 1_455
Cu1 I1 2.7316(11) 2_566
I1 Cu1 2.6669(11) 1_655
I1 Cu1 2.7316(11) 2_566
